data_7161185
loop_
_publ_author_name
'He, Yong Qin'
'Ye, Yuzhen'
'Yao, Qiwei'
'Tu, Guogang'
'Zhao, Tiansheng'
'Qiu, Hao'
'Song, Jia'
'Tian, Wan-Fa'
'Zhang, Chunbo'

_publ_section_title
;
 Photochemical Reductive Coupling of \a-Keto esters for Synthesizing
 2,3-Diarylated Tartaric Acid Esters
;
_journal_name_full 'Organic &amp; Biomolecular Chemistry'
_journal_paper_doi 10.1039/D6OB00535G
_journal_year 2026
_chemical_formula_moiety 'C18 H18 O6'
_chemical_formula_sum 'C18 H18 O6'
_chemical_formula_weight 330.32
_space_group_crystal_system triclinic
_space_group_IT_number 2
_space_group_name_Hall '-P 1'
_space_group_name_H-M_alt 'P -1'
_atom_sites_solution_hydrogens geom
_atom_sites_solution_primary dual
_audit_creation_date 2024-06-15
_audit_creation_method
;
Olex2 1.5
(compiled 2024.02.16 svn.r378c4104 for OlexSys, GUI svn.r6928)
;
_audit_update_record
;
2026-02-13 deposited with the CCDC.	2026-05-22 downloaded from the CCDC.
;
_cell_angle_alpha 68.4670(10)
_cell_angle_beta 77.7630(10)
_cell_angle_gamma 79.6440(10)
_cell_formula_units_Z 2
_cell_length_a 9.1773(3)
_cell_length_b 9.3818(3)
_cell_length_c 10.6454(3)
_cell_measurement_reflns_used 7999
_cell_measurement_temperature 303.00
_cell_measurement_theta_max 28.241
_cell_measurement_theta_min 2.349
_cell_volume 827.96(4)
_computing_cell_refinement 'SAINT V8.40B (?, 2016)'
_computing_data_reduction 'SAINT V8.40B (?, 2016)'
_computing_molecular_graphics 'Olex2 1.5 (Dolomanov et al., 2009)'
_computing_publication_material 'Olex2 1.5 (Dolomanov et al., 2009)'
_computing_structure_refinement 'SHELXL 2018/3 (Sheldrick, 2015)'
_computing_structure_solution 'SHELXT 2018/2 (Sheldrick, 2018)'
_diffrn_ambient_temperature 303.00
_diffrn_detector 'Bruker APEX2 area detector'
_diffrn_detector_area_resol_mean 7.9
_diffrn_detector_type 'CCD area detector'
_diffrn_measured_fraction_theta_full 0.994
_diffrn_measured_fraction_theta_max 0.994
_diffrn_measurement_device 'three-circle diffractometer'
_diffrn_measurement_device_type 'Bruker APEX2 microsource'
_diffrn_measurement_method '\w and \f scans'
_diffrn_radiation_monochromator 'mirror optics'
_diffrn_radiation_probe x-ray
_diffrn_radiation_type MoK\a
_diffrn_radiation_wavelength 0.71073
_diffrn_reflns_av_R_equivalents 0.0485
_diffrn_reflns_av_unetI/netI 0.0291
_diffrn_reflns_Laue_measured_fraction_full 0.994
_diffrn_reflns_Laue_measured_fraction_max 0.994
_diffrn_reflns_limit_h_max 12
_diffrn_reflns_limit_h_min -11
_diffrn_reflns_limit_k_max 12
_diffrn_reflns_limit_k_min -12
_diffrn_reflns_limit_l_max 14
_diffrn_reflns_limit_l_min -14
_diffrn_reflns_number 28087
_diffrn_reflns_point_group_measured_fraction_full 0.994
_diffrn_reflns_point_group_measured_fraction_max 0.994
_diffrn_reflns_theta_full 25.242
_diffrn_reflns_theta_max 28.309
_diffrn_reflns_theta_min 2.083
_diffrn_source 'microfocus sealed X-ray tube'
_diffrn_source_current 1.4
_diffrn_source_power 0.07
_diffrn_source_type 'Incoatec I\ms'
_diffrn_source_voltage 50.0
_exptl_absorpt_coefficient_mu 0.100
_exptl_absorpt_correction_T_max 0.7457
_exptl_absorpt_correction_T_min 0.7112
_exptl_absorpt_correction_type multi-scan
_exptl_absorpt_process_details
;
SADABS-2016/2 (Bruker,2016/2) was used for absorption correction.
wR2(int) was 0.0718 before and 0.0550 after correction.
The Ratio of minimum to maximum transmission is 0.9537.
The \l/2 correction factor is Not present.
;
_exptl_crystal_colour colourless
_exptl_crystal_colour_primary colourless
_exptl_crystal_density_diffrn 1.325
_exptl_crystal_description block
_exptl_crystal_F_000 348
_exptl_crystal_size_max 0.12
_exptl_crystal_size_mid 0.1
_exptl_crystal_size_min 0.09
_refine_diff_density_max 0.308
_refine_diff_density_min -0.209
_refine_diff_density_rms 0.036
_refine_ls_extinction_method none
_refine_ls_goodness_of_fit_ref 1.051
_refine_ls_hydrogen_treatment constr
_refine_ls_matrix_type full
_refine_ls_number_parameters 221
_refine_ls_number_reflns 4098
_refine_ls_number_restraints 0
_refine_ls_restrained_S_all 1.051
_refine_ls_R_factor_all 0.0574
_refine_ls_R_factor_gt 0.0454
_refine_ls_shift/su_max 0.000
_refine_ls_shift/su_mean 0.000
_refine_ls_structure_factor_coef Fsqd
_refine_ls_weighting_details 'w=1/[\s^2^(Fo^2^)+(0.0613P)^2^+0.1570P] where P=(Fo^2^+2Fc^2^)/3'
_refine_ls_weighting_scheme calc
_refine_ls_wR_factor_gt 0.1228
_refine_ls_wR_factor_ref 0.1330
_reflns_Friedel_coverage 0.000
_reflns_number_gt 3232
_reflns_number_total 4098
_reflns_threshold_expression 'I > 2\s(I)'
_cod_data_source_file d6ob00535g2.cif
_cod_data_source_block mo_240604tianwf_0m
_cod_database_code 7161185
_shelx_shelxl_version_number 2018/3
_shelx_space_group_comment
;
The symmetry employed for this shelxl refinement is uniquely defined
by the following loop, which should always be used as a source of
symmetry information in preference to the above space-group names.
They are only intended as comments.
;
_shelx_estimated_absorpt_t_max 0.991
_shelx_estimated_absorpt_t_min 0.988
_olex2_refinement_description
;
1. Fixed Uiso
 At 1.2 times of:
  All C(H) groups
 At 1.5 times of:
  All C(H,H,H) groups, All O(H) groups
2.a Aromatic/amide H refined with riding coordinates:
 C4(H4A), C6(H6), C18(H18), C3(H3), C2(H2), C1(H1), C14(H14), C17(H17),
 C15(H15), C16(H16)
2.b Idealised Me refined as rotating group:
 C10(H10A,H10B,H10C), C12(H12A,H12B,H12C)
2.c Idealised tetrahedral OH refined as rotating group:
 O4(H4), O5(H5)
;
_olex2_submission_special_instructions 'No special instructions were received'

loop_
_space_group_symop_operation_xyz
'x, y, z'
'-x, -y, -z'

loop_
_atom_site_label
_atom_site_type_symbol
_atom_site_fract_x
_atom_site_fract_y
_atom_site_fract_z
_atom_site_U_iso_or_equiv
_atom_site_adp_type
_atom_site_occupancy
_atom_site_site_symmetry_order
_atom_site_calc_flag
_atom_site_refinement_flags_posn
_atom_site_refinement_flags_adp
_atom_site_refinement_flags_occupancy
_atom_site_disorder_assembly
_atom_site_disorder_group
O4 O 0.69414(10) 0.77502(11) 0.54532(8) 0.0456(2) Uani 1 1 d . . . . .
H4 H 0.633424 0.847722 0.511713 0.068 Uiso 1 1 calc R U . . .
O5 O 0.55627(12) 0.66717(12) 0.91628(9) 0.0531(3) Uani 1 1 d . . . . .
H5 H 0.478832 0.638228 0.912092 0.080 Uiso 1 1 calc R U . . .
O1 O 0.44738(12) 0.67061(14) 0.54834(11) 0.0598(3) Uani 1 1 d . . . . .
O3 O 0.48978(13) 0.98146(13) 0.83915(12) 0.0647(3) Uani 1 1 d . . . . .
O2 O 0.44739(15) 0.96134(13) 0.64927(11) 0.0696(3) Uani 1 1 d . . . . .
O6 O 0.37528(11) 0.61482(16) 0.77258(12) 0.0692(3) Uani 1 1 d . . . . .
C5 C 0.72584(13) 0.52934(14) 0.71578(12) 0.0387(3) Uani 1 1 d . . . . .
C7 C 0.62718(13) 0.68343(14) 0.67470(11) 0.0381(3) Uani 1 1 d . . . . .
C9 C 0.51002(14) 0.91413(15) 0.74720(13) 0.0443(3) Uani 1 1 d . . . . .
C11 C 0.46862(14) 0.65394(16) 0.67202(14) 0.0461(3) Uani 1 1 d . . . . .
C8 C 0.61608(14) 0.76343(14) 0.78517(11) 0.0396(3) Uani 1 1 d . . . . .
C4 C 0.66950(17) 0.39521(16) 0.80718(13) 0.0492(3) Uani 1 1 d . . . . .
H4A H 0.567835 0.396763 0.843108 0.059 Uiso 1 1 calc R U . . .
C13 C 0.76971(15) 0.79556(16) 0.79140(14) 0.0460(3) Uani 1 1 d . . . . .
C6 C 0.87728(15) 0.52333(17) 0.66210(15) 0.0515(3) Uani 1 1 d . . . . .
H6 H 0.916970 0.611907 0.599823 0.062 Uiso 1 1 calc R U . . .
C18 C 0.83919(18) 0.9150(2) 0.69034(18) 0.0605(4) Uani 1 1 d . . . . .
H18 H 0.789371 0.980485 0.619157 0.073 Uiso 1 1 calc R U . . .
C3 C 0.7635(2) 0.25896(18) 0.84533(17) 0.0621(4) Uani 1 1 d . . . . .
H3 H 0.724767 0.169637 0.907141 0.074 Uiso 1 1 calc R U . . .
C2 C 0.9133(2) 0.25482(19) 0.79265(19) 0.0659(4) Uani 1 1 d . . . . .
H2 H 0.976332 0.163270 0.819153 0.079 Uiso 1 1 calc R U . . .
C1 C 0.96955(18) 0.3861(2) 0.7008(2) 0.0655(4) Uani 1 1 d . . . . .
H1 H 1.070980 0.383044 0.664017 0.079 Uiso 1 1 calc R U . . .
C14 C 0.8444(2) 0.7009(2) 0.89871(19) 0.0656(4) Uani 1 1 d . . . . .
H14 H 0.798033 0.621171 0.968559 0.079 Uiso 1 1 calc R U . . .
C10 C 0.3880(2) 1.1220(2) 0.8181(2) 0.0730(5) Uani 1 1 d . . . . .
H10A H 0.422816 1.197497 0.732235 0.110 Uiso 1 1 calc R U . . .
H10B H 0.383886 1.160587 0.890832 0.110 Uiso 1 1 calc R U . . .
H10C H 0.289645 1.101095 0.817136 0.110 Uiso 1 1 calc R U . . .
C17 C 0.9837(2) 0.9380(3) 0.6944(3) 0.0843(6) Uani 1 1 d . . . . .
H17 H 1.030839 1.017751 0.625406 0.101 Uiso 1 1 calc R U . . .
C15 C 0.9876(3) 0.7253(3) 0.9015(3) 0.0941(8) Uani 1 1 d . . . . .
H15 H 1.037670 0.661174 0.972949 0.113 Uiso 1 1 calc R U . . .
C12 C 0.3006(2) 0.6409(3) 0.5390(2) 0.0821(6) Uani 1 1 d . . . . .
H12A H 0.286881 0.679533 0.444877 0.123 Uiso 1 1 calc R U . . .
H12B H 0.224176 0.691733 0.589917 0.123 Uiso 1 1 calc R U . . .
H12C H 0.293915 0.531914 0.576001 0.123 Uiso 1 1 calc R U . . .
C16 C 1.0559(2) 0.8426(3) 0.8003(4) 0.1023(9) Uani 1 1 d . . . . .
H16 H 1.152314 0.857967 0.803190 0.123 Uiso 1 1 calc R U . . .

loop_
_atom_site_aniso_label
_atom_site_aniso_U_11
_atom_site_aniso_U_22
_atom_site_aniso_U_33
_atom_site_aniso_U_23
_atom_site_aniso_U_13
_atom_site_aniso_U_12
O4 0.0468(5) 0.0518(5) 0.0306(4) -0.0071(4) -0.0056(3) -0.0028(4)
O5 0.0653(6) 0.0560(6) 0.0306(4) -0.0108(4) -0.0018(4) -0.0038(5)
O1 0.0529(6) 0.0828(7) 0.0576(6) -0.0354(5) -0.0159(5) -0.0098(5)
O3 0.0696(7) 0.0653(7) 0.0687(7) -0.0403(6) -0.0254(5) 0.0229(5)
O2 0.0868(8) 0.0643(7) 0.0530(6) -0.0194(5) -0.0313(6) 0.0257(6)
O6 0.0407(5) 0.0991(9) 0.0579(6) -0.0155(6) -0.0041(5) -0.0119(5)
C5 0.0419(6) 0.0427(6) 0.0336(5) -0.0157(5) -0.0086(4) -0.0015(5)
C7 0.0380(6) 0.0441(6) 0.0304(5) -0.0118(5) -0.0054(4) -0.0024(5)
C9 0.0419(6) 0.0469(7) 0.0400(6) -0.0138(5) -0.0054(5) 0.0012(5)
C11 0.0404(6) 0.0507(7) 0.0467(7) -0.0165(6) -0.0098(5) -0.0008(5)
C8 0.0427(6) 0.0428(6) 0.0301(5) -0.0113(5) -0.0066(4) 0.0014(5)
C4 0.0545(7) 0.0497(7) 0.0406(6) -0.0136(6) -0.0050(5) -0.0063(6)
C13 0.0448(7) 0.0503(7) 0.0511(7) -0.0289(6) -0.0148(5) 0.0078(5)
C6 0.0428(7) 0.0513(8) 0.0590(8) -0.0205(6) -0.0035(6) -0.0040(6)
C18 0.0544(8) 0.0650(9) 0.0704(10) -0.0340(8) -0.0055(7) -0.0091(7)
C3 0.0841(11) 0.0431(7) 0.0540(8) -0.0105(6) -0.0149(8) -0.0032(7)
C2 0.0744(10) 0.0515(8) 0.0758(11) -0.0287(8) -0.0282(9) 0.0170(7)
C1 0.0477(8) 0.0652(10) 0.0864(12) -0.0353(9) -0.0115(8) 0.0081(7)
C14 0.0703(10) 0.0634(9) 0.0781(11) -0.0377(8) -0.0412(8) 0.0185(8)
C10 0.0700(10) 0.0605(10) 0.0903(13) -0.0391(9) -0.0147(9) 0.0190(8)
C17 0.0605(10) 0.0964(14) 0.1210(17) -0.0723(14) 0.0071(11) -0.0212(10)
C15 0.0814(13) 0.0930(15) 0.147(2) -0.0756(16) -0.0726(15) 0.0329(12)
C12 0.0607(10) 0.1148(16) 0.0968(14) -0.0565(13) -0.0294(10) -0.0109(10)
C16 0.0529(10) 0.1193(19) 0.188(3) -0.114(2) -0.0404(14) 0.0149(12)

loop_
_atom_type_symbol
_atom_type_description
_atom_type_scat_dispersion_real
_atom_type_scat_dispersion_imag
_atom_type_scat_source
C C 0.0033 0.0016 'International Tables Vol C Tables 4.2.6.8 and 6.1.1.4'
H H 0.0000 0.0000 'International Tables Vol C Tables 4.2.6.8 and 6.1.1.4'
O O 0.0106 0.0060 'International Tables Vol C Tables 4.2.6.8 and 6.1.1.4'

loop_
_geom_angle_atom_site_label_1
_geom_angle_atom_site_label_2
_geom_angle_atom_site_label_3
_geom_angle
_geom_angle_site_symmetry_1
_geom_angle_site_symmetry_3
_geom_angle_publ_flag
C7 O4 H4 109.5 . . ?
C8 O5 H5 109.5 . . ?
C11 O1 C12 115.65(13) . . ?
C9 O3 C10 117.36(12) . . ?
C4 C5 C7 122.16(11) . . ?
C4 C5 C6 118.63(12) . . ?
C6 C5 C7 119.21(11) . . ?
O4 C7 C5 107.53(9) . . ?
O4 C7 C11 111.62(9) . . ?
O4 C7 C8 110.87(10) . . ?
C5 C7 C11 109.05(10) . . ?
C5 C7 C8 109.27(9) . . ?
C11 C7 C8 108.46(9) . . ?
O3 C9 C8 111.76(11) . . ?
O2 C9 O3 123.74(12) . . ?
O2 C9 C8 124.41(12) . . ?
O1 C11 C7 112.79(11) . . ?
O6 C11 O1 123.50(13) . . ?
O6 C11 C7 123.67(12) . . ?
O5 C8 C7 110.60(10) . . ?
O5 C8 C9 108.01(10) . . ?
O5 C8 C13 108.29(10) . . ?
C9 C8 C7 108.93(9) . . ?
C13 C8 C7 110.53(9) . . ?
C13 C8 C9 110.44(10) . . ?
C5 C4 H4A 119.8 . . ?
C3 C4 C5 120.42(14) . . ?
C3 C4 H4A 119.8 . . ?
C18 C13 C8 121.17(12) . . ?
C18 C13 C14 119.12(15) . . ?
C14 C13 C8 119.69(14) . . ?
C5 C6 H6 119.9 . . ?
C1 C6 C5 120.22(14) . . ?
C1 C6 H6 119.9 . . ?
C13 C18 H18 119.9 . . ?
C13 C18 C17 120.30(18) . . ?
C17 C18 H18 119.9 . . ?
C4 C3 H3 119.8 . . ?
C2 C3 C4 120.41(15) . . ?
C2 C3 H3 119.8 . . ?
C3 C2 H2 120.2 . . ?
C1 C2 C3 119.61(14) . . ?
C1 C2 H2 120.2 . . ?
C6 C1 H1 119.6 . . ?
C2 C1 C6 120.71(15) . . ?
C2 C1 H1 119.6 . . ?
C13 C14 H14 120.0 . . ?
C15 C14 C13 119.9(2) . . ?
C15 C14 H14 120.0 . . ?
O3 C10 H10A 109.5 . . ?
O3 C10 H10B 109.5 . . ?
O3 C10 H10C 109.5 . . ?
H10A C10 H10B 109.5 . . ?
H10A C10 H10C 109.5 . . ?
H10B C10 H10C 109.5 . . ?
C18 C17 H17 120.1 . . ?
C16 C17 C18 119.7(2) . . ?
C16 C17 H17 120.1 . . ?
C14 C15 H15 119.7 . . ?
C16 C15 C14 120.5(2) . . ?
C16 C15 H15 119.7 . . ?
O1 C12 H12A 109.5 . . ?
O1 C12 H12B 109.5 . . ?
O1 C12 H12C 109.5 . . ?
H12A C12 H12B 109.5 . . ?
H12A C12 H12C 109.5 . . ?
H12B C12 H12C 109.5 . . ?
C17 C16 H16 119.8 . . ?
C15 C16 C17 120.44(18) . . ?
C15 C16 H16 119.8 . . ?

loop_
_geom_bond_atom_site_label_1
_geom_bond_atom_site_label_2
_geom_bond_distance
_geom_bond_site_symmetry_2
_geom_bond_publ_flag
O4 H4 0.8200 . ?
O4 C7 1.4054(14) . ?
O5 H5 0.8200 . ?
O5 C8 1.4118(14) . ?
O1 C11 1.3201(16) . ?
O1 C12 1.454(2) . ?
O3 C9 1.3139(16) . ?
O3 C10 1.4455(18) . ?
O2 C9 1.1987(16) . ?
O6 C11 1.2044(17) . ?
C5 C7 1.5278(16) . ?
C5 C4 1.3854(18) . ?
C5 C6 1.3856(18) . ?
C7 C11 1.5372(17) . ?
C7 C8 1.5894(16) . ?
C9 C8 1.5370(17) . ?
C8 C13 1.5133(18) . ?
C4 H4A 0.9300 . ?
C4 C3 1.384(2) . ?
C13 C18 1.379(2) . ?
C13 C14 1.390(2) . ?
C6 H6 0.9300 . ?
C6 C1 1.382(2) . ?
C18 H18 0.9300 . ?
C18 C17 1.393(3) . ?
C3 H3 0.9300 . ?
C3 C2 1.369(3) . ?
C2 H2 0.9300 . ?
C2 C1 1.368(3) . ?
C1 H1 0.9300 . ?
C14 H14 0.9300 . ?
C14 C15 1.382(3) . ?
C10 H10A 0.9600 . ?
C10 H10B 0.9600 . ?
C10 H10C 0.9600 . ?
C17 H17 0.9300 . ?
C17 C16 1.369(4) . ?
C15 H15 0.9300 . ?
C15 C16 1.362(4) . ?
C12 H12A 0.9600 . ?
C12 H12B 0.9600 . ?
C12 H12C 0.9600 . ?
C16 H16 0.9300 . ?

loop_
_geom_torsion_atom_site_label_1
_geom_torsion_atom_site_label_2
_geom_torsion_atom_site_label_3
_geom_torsion_atom_site_label_4
_geom_torsion
_geom_torsion_site_symmetry_1
_geom_torsion_site_symmetry_2
_geom_torsion_site_symmetry_3
_geom_torsion_site_symmetry_4
_geom_torsion_publ_flag
O4 C7 C11 O1 22.31(15) . . . . ?
O4 C7 C11 O6 -160.01(14) . . . . ?
O4 C7 C8 O5 -176.82(9) . . . . ?
O4 C7 C8 C9 64.62(12) . . . . ?
O4 C7 C8 C13 -56.89(13) . . . . ?
O5 C8 C13 C18 -163.62(12) . . . . ?
O5 C8 C13 C14 18.14(16) . . . . ?
O3 C9 C8 O5 56.32(14) . . . . ?
O3 C9 C8 C7 176.51(11) . . . . ?
O3 C9 C8 C13 -61.92(14) . . . . ?
O2 C9 C8 O5 -120.33(15) . . . . ?
O2 C9 C8 C7 -0.15(18) . . . . ?
O2 C9 C8 C13 121.42(15) . . . . ?
C5 C7 C11 O1 -96.35(13) . . . . ?
C5 C7 C11 O6 81.34(16) . . . . ?
C5 C7 C8 O5 -58.47(12) . . . . ?
C5 C7 C8 C9 -177.04(10) . . . . ?
C5 C7 C8 C13 61.45(13) . . . . ?
C5 C4 C3 C2 -0.4(2) . . . . ?
C5 C6 C1 C2 -0.2(2) . . . . ?
C7 C5 C4 C3 -177.82(13) . . . . ?
C7 C5 C6 C1 178.15(13) . . . . ?
C7 C8 C13 C18 75.08(15) . . . . ?
C7 C8 C13 C14 -103.16(14) . . . . ?
C9 C8 C13 C18 -45.54(15) . . . . ?
C9 C8 C13 C14 136.22(13) . . . . ?
C11 C7 C8 O5 60.30(12) . . . . ?
C11 C7 C8 C9 -58.27(12) . . . . ?
C11 C7 C8 C13 -179.78(10) . . . . ?
C8 C7 C11 O1 144.74(11) . . . . ?
C8 C7 C11 O6 -37.57(18) . . . . ?
C8 C13 C18 C17 -176.80(14) . . . . ?
C8 C13 C14 C15 176.96(14) . . . . ?
C4 C5 C7 O4 -155.05(11) . . . . ?
C4 C5 C7 C11 -33.86(15) . . . . ?
C4 C5 C7 C8 84.54(14) . . . . ?
C4 C5 C6 C1 -0.7(2) . . . . ?
C4 C3 C2 C1 -0.6(3) . . . . ?
C13 C18 C17 C16 -0.9(3) . . . . ?
C13 C14 C15 C16 0.6(3) . . . . ?
C6 C5 C7 O4 26.13(15) . . . . ?
C6 C5 C7 C11 147.31(12) . . . . ?
C6 C5 C7 C8 -94.29(13) . . . . ?
C6 C5 C4 C3 1.0(2) . . . . ?
C18 C13 C14 C15 -1.3(2) . . . . ?
C18 C17 C16 C15 0.1(3) . . . . ?
C3 C2 C1 C6 0.9(3) . . . . ?
C14 C13 C18 C17 1.5(2) . . . . ?
C14 C15 C16 C17 0.0(3) . . . . ?
C10 O3 C9 O2 -1.2(2) . . . . ?
C10 O3 C9 C8 -177.90(13) . . . . ?
C12 O1 C11 O6 1.0(2) . . . . ?
C12 O1 C11 C7 178.66(13) . . . . ?
